data_7028101
loop_
_publ_author_name
'Johnson, Karin'
'Steed, Jonathan W.'

_publ_section_title
;
 Effects of non-molecular forces on molecular structure in
 tris(thiourea)copper(I)
;
_journal_issue 16
_journal_name_full 'Journal of the Chemical Society, Dalton Transactions'
_journal_page_first 2601
_journal_paper_doi 10.1039/a803708f
_journal_year 1998
_chemical_formula_sum 'C32 H84 Cl2 Cu2 N16 O14 S8'
_chemical_formula_weight 1371.61
_chemical_name_systematic
; 
 ? 
;
_space_group_IT_number 2
_symmetry_cell_setting triclinic
_symmetry_space_group_name_Hall '-P 1'
_symmetry_space_group_name_H-M 'P -1'
_atom_sites_solution_hydrogens geom
_atom_sites_solution_primary direct
_atom_sites_solution_secondary difmap
_audit_creation_method SHELXL-97
_cell_angle_alpha 89.647(1)
_cell_angle_beta 93.263(1)
_cell_angle_gamma 99.868(1)
_cell_formula_units_Z 1
_cell_length_a 10.1764(4)
_cell_length_b 11.1352(4)
_cell_length_c 13.5561(4)
_cell_measurement_reflns_used N/A
_cell_measurement_temperature 100(2)
_cell_measurement_theta_max N/A
_cell_measurement_theta_min N/A
_cell_volume 1510.94(9)
_computing_cell_refinement DENZO-SMN
_computing_data_collection 'Nonius Collect'
_computing_data_reduction DENZO-SMN
_computing_molecular_graphics 'RES2INS (Barbour, 1997), Ortep-3 (ORNL, 1997)'
_computing_publication_material 'Ciftab (Sheldrick, 1997)'
_computing_structure_refinement 'SHELXL-97 (Sheldrick, 1997)'
_computing_structure_solution 'SHELXS-97 (Sheldrick, 1990)'
_diffrn_ambient_temperature 100(2)
_diffrn_measurement_device_type KappaCCD
_diffrn_measurement_method '2o frames in phi'
_diffrn_radiation_monochromator graphite
_diffrn_radiation_source 'fine-focus sealed tube'
_diffrn_radiation_type MoK\a
_diffrn_radiation_wavelength 0.71070
_diffrn_reflns_av_R_equivalents 0.032
_diffrn_reflns_av_sigmaI/netI 0.0542
_diffrn_reflns_limit_h_max 12
_diffrn_reflns_limit_h_min -12
_diffrn_reflns_limit_k_max 13
_diffrn_reflns_limit_k_min -13
_diffrn_reflns_limit_l_max 16
_diffrn_reflns_limit_l_min -16
_diffrn_reflns_number 13159
_diffrn_reflns_theta_max 26.00
_diffrn_reflns_theta_min 3.28
_diffrn_standards_decay_% 0
_exptl_absorpt_coefficient_mu 1.136
_exptl_absorpt_correction_T_max 0.8047
_exptl_absorpt_correction_T_min 0.6594
_exptl_absorpt_correction_type Scalepack
_exptl_crystal_colour colourless
_exptl_crystal_density_diffrn 1.507
_exptl_crystal_density_method 'not measured'
_exptl_crystal_description block
_exptl_crystal_F_000 720
_exptl_crystal_size_max 0.40
_exptl_crystal_size_mid 0.40
_exptl_crystal_size_min 0.20
_refine_diff_density_max 0.503
_refine_diff_density_min -0.720
_refine_diff_density_rms 0.070
_refine_ls_extinction_coef 0.0099(10)
_refine_ls_extinction_expression Fc^*^=kFc[1+0.001xFc^2^\l^3^/sin(2\q)]^-1/4^
_refine_ls_extinction_method SHELXL
_refine_ls_goodness_of_fit_ref 1.050
_refine_ls_hydrogen_treatment mixed
_refine_ls_matrix_type full
_refine_ls_number_parameters 407
_refine_ls_number_reflns 5542
_refine_ls_number_restraints 0
_refine_ls_restrained_S_all 1.050
_refine_ls_R_factor_all 0.0332
_refine_ls_R_factor_gt 0.0303
_refine_ls_shift/su_max 0.001
_refine_ls_shift/su_mean 0.000
_refine_ls_structure_factor_coef Fsqd
_refine_ls_weighting_details 'w=1/[\s^2^(Fo^2^)+(0.0196P)^2^+1.2151P] where P=(Fo^2^+2Fc^2^)/3'
_refine_ls_weighting_scheme calc
_refine_ls_wR_factor_gt 0.0762
_refine_ls_wR_factor_ref 0.0783
_reflns_number_gt 5136
_reflns_number_total 5542
_reflns_threshold_expression >2sigma(I)
_cod_data_source_file F803708sup1.cif
_cod_data_source_block cuth18
_cod_depositor_comments
;
The following automatic conversions were performed:

'_refine_ls_weighting_scheme' value 'calc
w=1/[\s^2^(Fo^2^)+(0.0196P)^2^+1.2151P] where P=(Fo^2^+2Fc^2^)/3' was
changed to 'calc'. New tag '_refine_ls_weighting_details' was
created. The value of the new tag was set to
'w=1/[\s^2^(Fo^2^)+(0.0196P)^2^+1.2151P] where P=(Fo^2^+2Fc^2^)/3'.

Automatic conversion script
Id: cif_fix_values 3143 2015-03-26 13:38:13Z robertas 
;
_cod_original_sg_symbol_H-M P-1
_cod_database_code 7028101

loop_
_symmetry_equiv_pos_as_xyz
'x, y, z'
'-x, -y, -z'

loop_
_atom_site_label
_atom_site_type_symbol
_atom_site_fract_x
_atom_site_fract_y
_atom_site_fract_z
_atom_site_U_iso_or_equiv
_atom_site_adp_type
_atom_site_occupancy
_atom_site_calc_flag
_atom_site_refinement_flags
Cu1 Cu 0.09220(2) 0.06834(2) 0.455978(17) 0.01503(9) Uani 1 d .
Cl1 Cl 0.25115(5) 0.53141(5) 0.02056(4) 0.02344(13) Uani 1 d .
S1 S 0.03881(5) 0.22396(4) 0.35775(3) 0.01442(12) Uani 1 d .
S2 S 0.01719(5) -0.13924(4) 0.40520(3) 0.01372(12) Uani 1 d .
S3 S 0.30879(5) 0.04628(4) 0.48735(4) 0.01521(12) Uani 1 d .
S4 S 0.20568(5) 0.16716(4) -0.01749(4) 0.01577(12) Uani 1 d .
N1 N 0.2067(2) 0.14409(17) 0.24055(15) 0.0221(4) Uani 1 d .
H12 H 0.240(3) 0.135(2) 0.189(2) 0.022(6) Uiso 1 d .
H11 H 0.222(3) 0.094(2) 0.287(2) 0.025(7) Uiso 1 d .
N2 N 0.1083(2) 0.30058(16) 0.18014(14) 0.0166(4) Uani 1 d .
H22 H 0.059(3) 0.347(2) 0.1853(18) 0.015(6) Uiso 1 d .
H21 H 0.141(3) 0.297(2) 0.131(2) 0.023(7) Uiso 1 d .
N3 N -0.0969(2) -0.24359(17) 0.23955(15) 0.0196(4) Uani 1 d .
H32 H -0.066(3) -0.302(3) 0.259(2) 0.034(8) Uiso 1 d .
H31 H -0.130(3) -0.241(2) 0.182(2) 0.025(7) Uiso 1 d .
N4 N -0.1319(2) -0.04926(17) 0.26342(15) 0.0214(4) Uani 1 d .
H42 H -0.114(3) 0.012(2) 0.295(2) 0.020(6) Uiso 1 d .
H41 H -0.176(3) -0.051(2) 0.211(2) 0.030(7) Uiso 1 d .
N5 N 0.53423(18) 0.20252(17) 0.51652(14) 0.0191(4) Uani 1 d .
H52 H 0.573(3) 0.140(3) 0.509(2) 0.029(7) Uiso 1 d .
H51 H 0.580(3) 0.263(2) 0.5306(19) 0.021(7) Uiso 1 d .
N6 N 0.3435(2) 0.28332(17) 0.52623(15) 0.0234(4) Uani 1 d .
H62 H 0.258(3) 0.275(3) 0.523(2) 0.033(7) Uiso 1 d .
H61 H 0.384(3) 0.353(3) 0.548(2) 0.037(8) Uiso 1 d .
N7 N 0.45174(19) 0.12868(17) -0.03942(13) 0.0182(4) Uani 1 d .
H72 H 0.540(3) 0.151(2) -0.0358(19) 0.021(6) Uiso 1 d .
H71 H 0.415(3) 0.062(2) -0.0543(19) 0.023(7) Uiso 1 d .
N8 N 0.4361(2) 0.31757(16) 0.02047(14) 0.0193(4) Uani 1 d .
H82 H 0.383(3) 0.370(2) 0.0265(18) 0.015(6) Uiso 1 d .
H81 H 0.521(3) 0.339(2) 0.0148(19) 0.024(7) Uiso 1 d .
C1 C 0.1245(2) 0.22256(17) 0.25160(14) 0.0141(4) Uani 1 d .
C2 C -0.07753(19) -0.14377(17) 0.29517(15) 0.0146(4) Uani 1 d .
C3 C 0.4021(2) 0.18814(17) 0.51214(14) 0.0151(4) Uani 1 d .
C4 C 0.3767(2) 0.20723(17) -0.01212(14) 0.0142(4) Uani 1 d .
O1A O 0.73640(14) 0.15610(13) -0.03183(10) 0.0184(3) Uani 1 d .
O2A O 0.67116(14) 0.09127(12) 0.16177(10) 0.0161(3) Uani 1 d .
O3A O 0.39550(14) -0.02334(12) 0.19402(10) 0.0158(3) Uani 1 d .
C1A C 0.8312(2) 0.18381(18) 0.04935(15) 0.0186(4) Uani 1 d .
H1A2 H 0.8954 0.2585 0.0355 0.022 Uiso 1 calc R
H1A1 H 0.8815 0.1159 0.0607 0.022 Uiso 1 calc R
C2A C 0.7568(2) 0.20277(17) 0.13920(15) 0.0182(4) Uani 1 d .
H2A2 H 0.8209 0.2281 0.1959 0.022 Uiso 1 calc R
H2A1 H 0.7030 0.2679 0.1264 0.022 Uiso 1 calc R
C3A C 0.5995(2) 0.10424(18) 0.24747(15) 0.0183(4) Uani 1 d .
H3A2 H 0.5489 0.1722 0.2379 0.022 Uiso 1 calc R
H3A1 H 0.6631 0.1236 0.3055 0.022 Uiso 1 calc R
C4A C 0.5049(2) -0.01189(19) 0.26570(15) 0.0187(4) Uani 1 d .
H4A2 H 0.5517 -0.0824 0.2609 0.022 Uiso 1 calc R
H4A1 H 0.4718 -0.0106 0.3329 0.022 Uiso 1 calc R
C5A C 0.3054(2) -0.13483(18) 0.20587(15) 0.0187(4) Uani 1 d .
H5A2 H 0.2629 -0.1344 0.2697 0.022 Uiso 1 calc R
H5A1 H 0.3545 -0.2043 0.2058 0.022 Uiso 1 calc R
C6A C 0.2002(2) -0.14847(18) 0.12215(15) 0.0183(4) Uani 1 d .
H6A2 H 0.1337 -0.2231 0.1313 0.022 Uiso 1 calc R
H6A1 H 0.1533 -0.0775 0.1206 0.022 Uiso 1 calc R
O1B O 0.30878(15) 0.48006(12) 0.65797(11) 0.0193(3) Uani 1 d .
O2B O 0.28283(14) 0.56328(12) 0.46339(10) 0.0168(3) Uani 1 d .
O3B O 0.45081(15) 0.61444(12) 0.30949(11) 0.0184(3) Uani 1 d .
C1B C 0.2416(2) 0.57868(18) 0.63349(16) 0.0213(4) Uani 1 d .
H1B2 H 0.3057 0.6564 0.6376 0.026 Uiso 1 calc R
H1B1 H 0.1717 0.5827 0.6806 0.026 Uiso 1 calc R
C2B C 0.1795(2) 0.56000(18) 0.53045(16) 0.0193(4) Uani 1 d .
H2B2 H 0.1188 0.4804 0.5255 0.023 Uiso 1 calc R
H2B1 H 0.1266 0.6249 0.5139 0.023 Uiso 1 calc R
C3B C 0.2314(2) 0.55054(19) 0.36281(16) 0.0204(4) Uani 1 d .
H3B2 H 0.2051 0.6279 0.3394 0.025 Uiso 1 calc R
H3B1 H 0.1515 0.4857 0.3574 0.025 Uiso 1 calc R
C4B C 0.3380(2) 0.51836(19) 0.30115(16) 0.0220(4) Uani 1 d .
H4B2 H 0.3640 0.4408 0.3244 0.026 Uiso 1 calc R
H4B1 H 0.3042 0.5078 0.2313 0.026 Uiso 1 calc R
C5B C 0.5435(2) 0.6100(2) 0.23484(16) 0.0224(4) Uani 1 d .
H5B2 H 0.6072 0.6879 0.2354 0.027 Uiso 1 calc R
H5B1 H 0.4942 0.6017 0.1695 0.027 Uiso 1 calc R
C6B C 0.6210(2) 0.5064(2) 0.24812(16) 0.0224(5) Uani 1 d .
H6B2 H 0.5591 0.4274 0.2444 0.027 Uiso 1 calc R
H6B1 H 0.6846 0.5083 0.1953 0.027 Uiso 1 calc R
O1S O 0.0129(3) 0.47473(16) -0.15232(14) 0.0134(3) Uani 1 d .
H1S2 H 0.056(3) 0.485(3) -0.122(2) 0.024(11) Uiso 1 d .
H1S1 H -0.027(3) 0.469(3) -0.134(2) 0.005(10) Uiso 1 d .

loop_
_atom_site_aniso_label
_atom_site_aniso_U_11
_atom_site_aniso_U_22
_atom_site_aniso_U_33
_atom_site_aniso_U_23
_atom_site_aniso_U_13
_atom_site_aniso_U_12
Cu1 0.01357(14) 0.01642(13) 0.01543(15) 0.00463(10) 0.00093(10) 0.00364(9)
Cl1 0.0237(3) 0.0223(2) 0.0252(3) 0.0038(2) 0.0019(2) 0.0064(2)
S1 0.0180(2) 0.0149(2) 0.0121(2) 0.00279(18) 0.00374(18) 0.00684(18)
S2 0.0155(2) 0.0145(2) 0.0121(2) 0.00093(18) -0.00028(18) 0.00542(18)
S3 0.0124(2) 0.0119(2) 0.0214(3) -0.00102(18) -0.00035(19) 0.00288(18)
S4 0.0150(2) 0.0186(2) 0.0145(2) -0.00081(18) 0.00162(19) 0.00462(18)
N1 0.0280(10) 0.0264(9) 0.0164(9) 0.0035(8) 0.0075(8) 0.0151(8)
N2 0.0206(9) 0.0182(8) 0.0124(9) 0.0021(7) 0.0044(7) 0.0056(7)
N3 0.0239(10) 0.0188(9) 0.0151(9) -0.0003(7) -0.0032(8) 0.0022(7)
N4 0.0260(10) 0.0200(9) 0.0187(10) -0.0005(8) -0.0083(8) 0.0083(8)
N5 0.0157(9) 0.0126(8) 0.0280(10) -0.0045(7) 0.0001(7) -0.0004(7)
N6 0.0206(10) 0.0159(9) 0.0340(11) -0.0081(8) -0.0061(8) 0.0066(8)
N7 0.0161(10) 0.0190(9) 0.0204(9) -0.0033(7) 0.0009(7) 0.0058(7)
N8 0.0172(10) 0.0191(8) 0.0220(10) -0.0029(7) 0.0014(7) 0.0040(8)
C1 0.0134(9) 0.0138(8) 0.0145(10) -0.0013(7) 0.0006(8) 0.0004(7)
C2 0.0118(9) 0.0182(9) 0.0133(10) 0.0036(8) 0.0035(8) 0.0005(7)
C3 0.0201(10) 0.0144(9) 0.0110(9) -0.0002(7) -0.0009(8) 0.0043(8)
C4 0.0182(10) 0.0182(9) 0.0072(9) 0.0034(7) 0.0026(7) 0.0055(8)
O1A 0.0150(7) 0.0248(7) 0.0157(7) -0.0026(6) 0.0014(6) 0.0040(6)
O2A 0.0188(7) 0.0153(6) 0.0146(7) -0.0020(5) 0.0030(6) 0.0034(6)
O3A 0.0178(7) 0.0157(6) 0.0143(7) 0.0015(5) 0.0008(6) 0.0041(6)
C1A 0.0153(10) 0.0210(9) 0.0192(11) 0.0008(8) -0.0021(8) 0.0036(8)
C2A 0.0194(10) 0.0166(9) 0.0178(10) 0.0000(8) -0.0016(8) 0.0017(8)
C3A 0.0208(10) 0.0214(10) 0.0137(10) -0.0041(8) 0.0015(8) 0.0064(8)
C4A 0.0218(11) 0.0245(10) 0.0110(10) 0.0007(8) 0.0016(8) 0.0068(9)
C5A 0.0237(11) 0.0168(9) 0.0162(10) 0.0036(8) 0.0056(9) 0.0034(8)
C6A 0.0172(10) 0.0195(9) 0.0188(10) 0.0003(8) 0.0059(8) 0.0034(8)
O1B 0.0253(8) 0.0171(7) 0.0172(7) -0.0021(6) -0.0008(6) 0.0091(6)
O2B 0.0141(7) 0.0188(7) 0.0168(7) -0.0013(6) -0.0006(6) 0.0013(6)
O3B 0.0183(7) 0.0180(7) 0.0183(7) -0.0004(6) 0.0016(6) 0.0018(6)
C1B 0.0259(11) 0.0179(9) 0.0224(11) -0.0018(8) 0.0051(9) 0.0094(8)
C2B 0.0146(10) 0.0200(9) 0.0252(11) 0.0008(8) 0.0042(8) 0.0071(8)
C3B 0.0179(10) 0.0209(10) 0.0202(11) 0.0026(8) -0.0039(8) -0.0014(8)
C4B 0.0260(12) 0.0192(9) 0.0183(11) -0.0016(8) -0.0009(9) -0.0029(9)
C5B 0.0255(11) 0.0271(10) 0.0151(10) 0.0047(9) 0.0027(9) 0.0053(9)
C6B 0.0246(11) 0.0276(11) 0.0156(10) -0.0031(9) 0.0014(9) 0.0062(9)
O1S 0.0116(9) 0.0153(8) 0.0141(8) 0.0024(6) 0.0010(9) 0.0052(7)

loop_
_atom_type_symbol
_atom_type_description
_atom_type_scat_dispersion_real
_atom_type_scat_dispersion_imag
_atom_type_scat_source
C C 0.0033 0.0016 'International Tables Vol C Tables 4.2.6.8 and 6.1.1.4'
H H 0.0000 0.0000 'International Tables Vol C Tables 4.2.6.8 and 6.1.1.4'
O O 0.0106 0.0060 'International Tables Vol C Tables 4.2.6.8 and 6.1.1.4'
Cl Cl 0.1484 0.1585 'International Tables Vol C Tables 4.2.6.8 and 6.1.1.4'
Cu Cu 0.3201 1.2651 'International Tables Vol C Tables 4.2.6.8 and 6.1.1.4'
S S 0.1246 0.1234 'International Tables Vol C Tables 4.2.6.8 and 6.1.1.4'
N N 0.0061 0.0033 'International Tables Vol C Tables 4.2.6.8 and 6.1.1.4'

loop_
_geom_angle_atom_site_label_1
_geom_angle_atom_site_label_2
_geom_angle_atom_site_label_3
_geom_angle
_geom_angle_site_symmetry_1
_geom_angle_site_symmetry_3
S3 Cu1 S1 120.83(2) . .
S3 Cu1 S2 94.906(18) . .
S1 Cu1 S2 119.681(19) . .
S3 Cu1 S2 115.621(19) . 2_556
S1 Cu1 S2 91.444(17) . 2_556
S2 Cu1 S2 116.354(14) . 2_556
S3 Cu1 Cu1 119.603(19) . 2_556
S1 Cu1 Cu1 119.303(19) . 2_556
S2 Cu1 Cu1 58.996(14) . 2_556
S2 Cu1 Cu1 57.358(14) 2_556 2_556
C1 S1 Cu1 107.03(7) . .
C2 S2 Cu1 109.91(7) . .
C2 S2 Cu1 113.09(7) . 2_556
Cu1 S2 Cu1 63.646(14) . 2_556
C3 S3 Cu1 108.29(7) . .
N2 C1 N1 119.19(18) . .
N2 C1 S1 119.86(15) . .
N1 C1 S1 120.95(16) . .
N3 C2 N4 118.3(2) . .
N3 C2 S2 119.79(16) . .
N4 C2 S2 121.88(16) . .
N6 C3 N5 119.45(19) . .
N6 C3 S3 120.80(16) . .
N5 C3 S3 119.74(15) . .
N7 C4 N8 118.98(19) . .
N7 C4 S4 120.29(16) . .
N8 C4 S4 120.73(15) . .
C1A O1A C6A 111.68(15) . 2_655
C3A O2A C2A 111.22(14) . .
C4A O3A C5A 111.16(15) . .
O1A C1A C2A 108.12(16) . .
O2A C2A C1A 109.11(15) . .
O2A C3A C4A 109.90(15) . .
O3A C4A C3A 109.07(16) . .
O3A C5A C6A 108.91(16) . .
O1A C6A C5A 108.56(16) 2_655 .
C1B O1B C6B 113.13(15) . 2_666
C2B O2B C3B 112.12(16) . .
C4B O3B C5B 113.26(16) . .
O1B C1B C2B 108.83(16) . .
O2B C2B C1B 108.83(17) . .
O2B C3B C4B 108.49(17) . .
O3B C4B C3B 108.56(16) . .
O3B C5B C6B 113.34(17) . .
O1B C6B C5B 108.11(16) 2_666 .

loop_
_geom_bond_atom_site_label_1
_geom_bond_atom_site_label_2
_geom_bond_distance
_geom_bond_site_symmetry_2
Cu1 S3 2.2752(5) .
Cu1 S1 2.2985(5) .
Cu1 S2 2.3988(5) .
Cu1 S2 2.4417(5) 2_556
Cu1 Cu1 2.5526(5) 2_556
S1 C1 1.726(2) .
S2 C2 1.725(2) .
S2 Cu1 2.4417(5) 2_556
S3 C3 1.722(2) .
S4 C4 1.718(2) .
N1 C1 1.324(3) .
N2 C1 1.319(3) .
N3 C2 1.327(3) .
N4 C2 1.329(3) .
N5 C3 1.325(3) .
N6 C3 1.322(3) .
N7 C4 1.323(2) .
N8 C4 1.339(3) .
O1A C1A 1.421(2) .
O1A C6A 1.426(2) 2_655
O2A C3A 1.427(2) .
O2A C2A 1.431(2) .
O3A C4A 1.424(3) .
O3A C5A 1.426(2) .
C1A C2A 1.505(3) .
C3A C4A 1.503(3) .
C5A C6A 1.505(3) .
C6A O1A 1.426(2) 2_655
O1B C1B 1.418(2) .
O1B C6B 1.420(3) 2_666
O2B C2B 1.425(2) .
O2B C3B 1.431(2) .
O3B C4B 1.429(3) .
O3B C5B 1.429(2) .
C1B C2B 1.501(3) .
C3B C4B 1.498(3) .
C5B C6B 1.509(3) .
C6B O1B 1.420(3) 2_666

loop_
_geom_torsion_atom_site_label_1
_geom_torsion_atom_site_label_2
_geom_torsion_atom_site_label_3
_geom_torsion_atom_site_label_4
_geom_torsion
_geom_torsion_site_symmetry_1
_geom_torsion_site_symmetry_4
S3 Cu1 S1 C1 49.20(7) . .
S2 Cu1 S1 C1 -67.85(7) . .
S2 Cu1 S1 C1 170.45(7) 2_556 .
Cu1 Cu1 S1 C1 -136.75(7) 2_556 .
S3 Cu1 S2 C2 -131.59(7) . .
S1 Cu1 S2 C2 -1.72(7) . .
S2 Cu1 S2 C2 106.62(7) 2_556 .
Cu1 Cu1 S2 C2 106.62(7) 2_556 .
S3 Cu1 S2 Cu1 121.79(2) . 2_556
S1 Cu1 S2 Cu1 -108.34(2) . 2_556
S2 Cu1 S2 Cu1 0.0 2_556 2_556
S1 Cu1 S3 C3 43.31(8) . .
S2 Cu1 S3 C3 172.36(7) . .
S2 Cu1 S3 C3 -65.28(7) 2_556 .
Cu1 Cu1 S3 C3 -130.72(7) 2_556 .
Cu1 S1 C1 N2 177.64(15) . .
Cu1 S1 C1 N1 -2.40(19) . .
Cu1 S2 C2 N3 160.68(14) . .
Cu1 S2 C2 N3 -130.35(15) 2_556 .
Cu1 S2 C2 N4 -18.89(19) . .
Cu1 S2 C2 N4 50.08(19) 2_556 .
Cu1 S3 C3 N6 10.76(19) . .
Cu1 S3 C3 N5 -168.76(15) . .
C6A O1A C1A C2A 174.29(15) 2_655 .
C3A O2A C2A C1A 179.24(16) . .
O1A C1A C2A O2A 63.6(2) . .
C2A O2A C3A C4A 176.71(16) . .
C5A O3A C4A C3A 177.68(15) . .
O2A C3A C4A O3A -73.3(2) . .
C4A O3A C5A C6A -174.02(15) . .
O3A C5A C6A O1A 62.95(19) . 2_655
C6B O1B C1B C2B 175.86(17) 2_666 .
C3B O2B C2B C1B -177.85(16) . .
O1B C1B C2B O2B -63.7(2) . .
C2B O2B C3B C4B -163.62(16) . .
C5B O3B C4B C3B -164.33(17) . .
O2B C3B C4B O3B -60.5(2) . .
C4B O3B C5B C6B -71.4(2) . .
O3B C5B C6B O1B -58.8(2) . 2_666
